data_4105820
loop_
_publ_author_name
'Yunho Lee'
'Jonas C. Peters'

_publ_section_title
;
 Silylation of Iron-Bound Carbon Monoxide Affords a Terminal Fe Carbyne
;
_journal_name_full 'Journal of the American Chemical Society'
_journal_page_first 4438
_journal_page_last 4446
_journal_paper_doi 10.1021/ja109678y
_journal_volume 133
_journal_year 2011
_chemical_formula_sum 'C40 H63 Fe O P3 Si2'
_chemical_formula_weight 764.84
_chemical_name_systematic
; 
 ? 
;
_space_group_IT_number 14
_symmetry_cell_setting monoclinic
_symmetry_space_group_name_Hall '-P 2yn'
_symmetry_space_group_name_H-M 'P 1 21/n 1'
_atom_sites_solution_hydrogens geom
_atom_sites_solution_primary direct
_atom_sites_solution_secondary difmap
_audit_creation_method SHELXL-97
_cell_angle_alpha 90.00
_cell_angle_beta 94.549(2)
_cell_angle_gamma 90.00
_cell_formula_units_Z 4
_cell_length_a 11.0922(4)
_cell_length_b 17.9941(10)
_cell_length_c 20.9965(9)
_cell_measurement_temperature 100(2)
_cell_volume 4177.6(3)
_computing_structure_refinement 'SHELXL-97 (Sheldrick, 1997)'
_computing_structure_solution 'SHELXS-97 (Sheldrick, 1990)'
_diffrn_ambient_temperature 100(2)
_diffrn_measured_fraction_theta_full 0.999
_diffrn_measured_fraction_theta_max 0.999
_diffrn_radiation_monochromator graphite
_diffrn_radiation_source 'fine-focus sealed tube'
_diffrn_radiation_type CuK\a
_diffrn_radiation_wavelength 1.54178
_diffrn_reflns_av_R_equivalents 0.0617
_diffrn_reflns_av_sigmaI/netI 0.0281
_diffrn_reflns_limit_h_max 13
_diffrn_reflns_limit_h_min -13
_diffrn_reflns_limit_k_max 21
_diffrn_reflns_limit_k_min -21
_diffrn_reflns_limit_l_max 24
_diffrn_reflns_limit_l_min -24
_diffrn_reflns_number 76145
_diffrn_reflns_theta_full 65.18
_diffrn_reflns_theta_max 65.18
_diffrn_reflns_theta_min 3.24
_exptl_absorpt_coefficient_mu 4.742
_exptl_absorpt_correction_T_max 0.5365
_exptl_absorpt_correction_T_min 0.4506
_exptl_absorpt_correction_type multi-scan
_exptl_crystal_colour red
_exptl_crystal_density_diffrn 1.216
_exptl_crystal_description block
_exptl_crystal_F_000 1640
_exptl_crystal_size_max 0.20
_exptl_crystal_size_mid 0.15
_exptl_crystal_size_min 0.15
_refine_diff_density_max 0.489
_refine_diff_density_min -0.270
_refine_diff_density_rms 0.053
_refine_ls_extinction_method none
_refine_ls_goodness_of_fit_ref 0.982
_refine_ls_hydrogen_treatment constr
_refine_ls_matrix_type full
_refine_ls_number_parameters 439
_refine_ls_number_reflns 7129
_refine_ls_number_restraints 0
_refine_ls_restrained_S_all 0.982
_refine_ls_R_factor_all 0.0407
_refine_ls_R_factor_gt 0.0316
_refine_ls_shift/su_max 0.001
_refine_ls_shift/su_mean 0.000
_refine_ls_structure_factor_coef Fsqd
_refine_ls_weighting_details 'calc w=1/[\s^2^(Fo^2^)+(0.0455P)^2^+2.1428P] where P=(Fo^2^+2Fc^2^)/3'
_refine_ls_weighting_scheme calc
_refine_ls_wR_factor_gt 0.0758
_refine_ls_wR_factor_ref 0.0815
_reflns_number_gt 6154
_reflns_number_total 7129
_reflns_threshold_expression >2sigma(I)
_cod_data_source_file ja109678y_si_002_3.cif
_cod_data_source_block d8_09038
_cod_database_code 4105820

loop_
_symmetry_equiv_pos_as_xyz
'x, y, z'
'-x+1/2, y+1/2, -z+1/2'
'-x, -y, -z'
'x-1/2, -y-1/2, z-1/2'

loop_
_atom_site_label
_atom_site_type_symbol
_atom_site_fract_x
_atom_site_fract_y
_atom_site_fract_z
_atom_site_U_iso_or_equiv
_atom_site_adp_type
_atom_site_occupancy
_atom_site_symmetry_multiplicity
_atom_site_calc_flag
_atom_site_refinement_flags
Fe1 Fe 0.21687(3) 0.744073(17) 0.069032(14) 0.01373(8) Uani 1 1 d .
Si1 Si 0.19489(5) 0.79743(3) 0.16683(2) 0.01515(12) Uani 1 1 d .
P2 P 0.01565(5) 0.74373(3) 0.06682(2) 0.01674(11) Uani 1 1 d .
P3 P 0.31156(5) 0.65939(3) 0.13138(2) 0.01692(11) Uani 1 1 d .
P1 P 0.30523(4) 0.85334(3) 0.05569(2) 0.01538(11) Uani 1 1 d .
Si2 Si 0.29285(7) 0.64256(4) -0.12186(3) 0.03327(17) Uani 1 1 d .
C1 C 0.1931(2) 0.67380(14) 0.33763(10) 0.0279(5) Uani 1 1 d .
H1 H 0.1708 0.6794 0.3801 0.033 Uiso 1 1 calc R
C2 C 0.2980(2) 0.55985(12) 0.10561(10) 0.0228(4) Uani 1 1 d .
H2 H 0.3314 0.5283 0.1420 0.027 Uiso 1 1 calc R
C3 C 0.31036(18) 0.87390(11) 0.18471(9) 0.0176(4) Uani 1 1 d .
C4 C 0.11845(19) 0.96041(11) 0.06225(10) 0.0218(4) Uani 1 1 d .
H4A H 0.1523 0.9704 0.1059 0.033 Uiso 1 1 calc R
H4B H 0.0589 0.9202 0.0628 0.033 Uiso 1 1 calc R
H4C H 0.0791 1.0054 0.0444 0.033 Uiso 1 1 calc R
C5 C 0.26385(18) 0.65804(12) 0.21387(9) 0.0191(4) Uani 1 1 d .
C6 C 0.37017(18) 0.89602(11) 0.13120(9) 0.0180(4) Uani 1 1 d .
C7 C -0.2141(2) 0.66876(13) 0.08084(13) 0.0323(5) Uani 1 1 d .
H7A H -0.2526 0.6233 0.0951 0.048 Uiso 1 1 calc R
H7B H -0.2327 0.6749 0.0347 0.048 Uiso 1 1 calc R
H7C H -0.2449 0.7117 0.1033 0.048 Uiso 1 1 calc R
C8 C 0.5191(2) 0.73303(13) 0.18742(10) 0.0259(5) Uani 1 1 d .
H8A H 0.4890 0.7310 0.2300 0.039 Uiso 1 1 calc R
H8B H 0.4850 0.7766 0.1644 0.039 Uiso 1 1 calc R
H8C H 0.6075 0.7367 0.1915 0.039 Uiso 1 1 calc R
C9 C 0.03864(18) 0.83985(11) 0.16853(9) 0.0185(4) Uani 1 1 d .
C10 C 0.2978(2) 1.00624(12) 0.01001(11) 0.0260(5) Uani 1 1 d .
H10A H 0.2463 1.0461 -0.0087 0.039 Uiso 1 1 calc R
H10B H 0.3592 0.9934 -0.0192 0.039 Uiso 1 1 calc R
H10C H 0.3376 1.0230 0.0508 0.039 Uiso 1 1 calc R
C11 C 0.00432(19) 0.89618(12) 0.20913(10) 0.0221(4) Uani 1 1 d .
H11 H 0.0585 0.9112 0.2440 0.027 Uiso 1 1 calc R
C12 C 0.23163(19) 0.70826(12) -0.00337(10) 0.0210(4) Uani 1 1 d .
C13 C -0.0176(2) 0.82223(12) -0.05053(10) 0.0268(5) Uani 1 1 d .
H13A H 0.0667 0.8119 -0.0584 0.040 Uiso 1 1 calc R
H13B H -0.0215 0.8680 -0.0255 0.040 Uiso 1 1 calc R
H13C H -0.0657 0.8283 -0.0914 0.040 Uiso 1 1 calc R
C14 C 0.52725(19) 0.79464(13) 0.02144(10) 0.0268(5) Uani 1 1 d .
H14A H 0.4883 0.7459 0.0161 0.040 Uiso 1 1 calc R
H14B H 0.5588 0.8010 0.0660 0.040 Uiso 1 1 calc R
H14C H 0.5939 0.7980 -0.0064 0.040 Uiso 1 1 calc R
C15 C 0.27244(19) 0.59823(12) 0.25619(10) 0.0243(5) Uani 1 1 d .
H15 H 0.3038 0.5520 0.2431 0.029 Uiso 1 1 calc R
C16 C -0.1078(2) 0.93059(13) 0.19932(10) 0.0271(5) Uani 1 1 d .
H16 H -0.1293 0.9694 0.2269 0.032 Uiso 1 1 calc R
C17 C -0.07646(19) 0.66316(12) 0.09553(11) 0.0239(5) Uani 1 1 d .
H17 H -0.0493 0.6175 0.0736 0.029 Uiso 1 1 calc R
C18 C -0.0679(2) 0.75759(12) -0.01361(10) 0.0223(4) Uani 1 1 d .
H18 H -0.1538 0.7696 -0.0065 0.027 Uiso 1 1 calc R
C19 C 0.18330(19) 0.73371(13) 0.29555(10) 0.0233(5) Uani 1 1 d .
H19 H 0.1534 0.7800 0.3094 0.028 Uiso 1 1 calc R
C20 C 0.2352(2) 0.60620(13) 0.31741(10) 0.0277(5) Uani 1 1 d .
H20 H 0.2387 0.5648 0.3456 0.033 Uiso 1 1 calc R
C21 C -0.04368(18) 0.81716(11) 0.11769(10) 0.0184(4) Uani 1 1 d .
C22 C 0.21715(18) 0.72634(12) 0.23305(9) 0.0186(4) Uani 1 1 d .
C23 C 0.34908(19) 0.90369(12) 0.24449(10) 0.0224(4) Uani 1 1 d .
H23 H 0.3085 0.8901 0.2809 0.027 Uiso 1 1 calc R
C24 C 0.4457(2) 0.95264(13) 0.25131(11) 0.0269(5) Uani 1 1 d .
H24 H 0.4713 0.9721 0.2922 0.032 Uiso 1 1 calc R
C25 C -0.1882(2) 0.90796(13) 0.14916(11) 0.0274(5) Uani 1 1 d .
H25 H -0.2649 0.9314 0.1423 0.033 Uiso 1 1 calc R
C26 C 0.4596(2) 0.64024(15) -0.10698(12) 0.0374(6) Uani 1 1 d .
H26A H 0.4913 0.6911 -0.1067 0.056 Uiso 1 1 calc R
H26B H 0.4942 0.6116 -0.1408 0.056 Uiso 1 1 calc R
H26C H 0.4814 0.6168 -0.0656 0.056 Uiso 1 1 calc R
C27 C 0.21973(19) 0.93743(11) 0.02121(9) 0.0197(4) Uani 1 1 d .
H27 H 0.1806 0.9223 -0.0214 0.024 Uiso 1 1 calc R
C28 C 0.48129(18) 0.66271(12) 0.15054(10) 0.0217(4) Uani 1 1 d .
H28 H 0.5188 0.6651 0.1088 0.026 Uiso 1 1 calc R
C29 C -0.15678(19) 0.85087(12) 0.10881(10) 0.0225(4) Uani 1 1 d .
H29 H -0.2128 0.8348 0.0750 0.027 Uiso 1 1 calc R
C30 C 0.3900(2) 0.85072(14) -0.06756(10) 0.0289(5) Uani 1 1 d .
H30A H 0.4595 0.8507 -0.0936 0.043 Uiso 1 1 calc R
H30B H 0.3383 0.8936 -0.0791 0.043 Uiso 1 1 calc R
H30C H 0.3436 0.8048 -0.0753 0.043 Uiso 1 1 calc R
C31 C 0.2272(3) 0.54834(17) -0.12673(15) 0.0523(8) Uani 1 1 d .
H31A H 0.2657 0.5175 -0.0925 0.078 Uiso 1 1 calc R
H31B H 0.2409 0.5263 -0.1682 0.078 Uiso 1 1 calc R
H31C H 0.1401 0.5512 -0.1221 0.078 Uiso 1 1 calc R
C32 C 0.3728(2) 0.54483(13) 0.04853(11) 0.0318(5) Uani 1 1 d .
H32A H 0.3603 0.4934 0.0342 0.048 Uiso 1 1 calc R
H32B H 0.4587 0.5528 0.0614 0.048 Uiso 1 1 calc R
H32C H 0.3472 0.5788 0.0135 0.048 Uiso 1 1 calc R
C33 C 0.43482(19) 0.85556(12) 0.00357(9) 0.0220(4) Uani 1 1 d .
H33 H 0.4766 0.9045 0.0105 0.026 Uiso 1 1 calc R
C34 C 0.5376(2) 0.59556(14) 0.18718(11) 0.0313(5) Uani 1 1 d .
H34A H 0.6253 0.6024 0.1940 0.047 Uiso 1 1 calc R
H34B H 0.5204 0.5502 0.1623 0.047 Uiso 1 1 calc R
H34C H 0.5031 0.5913 0.2286 0.047 Uiso 1 1 calc R
C35 C -0.0685(2) 0.68638(13) -0.05435(11) 0.0295(5) Uani 1 1 d .
H35A H -0.1130 0.6955 -0.0958 0.044 Uiso 1 1 calc R
H35B H -0.1076 0.6462 -0.0322 0.044 Uiso 1 1 calc R
H35C H 0.0149 0.6722 -0.0610 0.044 Uiso 1 1 calc R
C36 C 0.46708(19) 0.94540(12) 0.13836(10) 0.0229(4) Uani 1 1 d .
H36 H 0.5073 0.9601 0.1021 0.027 Uiso 1 1 calc R
C37 C 0.5051(2) 0.97320(13) 0.19847(11) 0.0278(5) Uani 1 1 d .
H37 H 0.5718 1.0063 0.2033 0.033 Uiso 1 1 calc R
C38 C 0.2413(4) 0.6999(2) -0.19161(14) 0.0785(14) Uani 1 1 d .
H38A H 0.1528 0.7028 -0.1950 0.118 Uiso 1 1 calc R
H38B H 0.2685 0.6773 -0.2305 0.118 Uiso 1 1 calc R
H38C H 0.2754 0.7500 -0.1864 0.118 Uiso 1 1 calc R
C39 C -0.0513(2) 0.65038(13) 0.16763(11) 0.0282(5) Uani 1 1 d .
H39A H -0.0807 0.6931 0.1909 0.042 Uiso 1 1 calc R
H39B H 0.0359 0.6446 0.1780 0.042 Uiso 1 1 calc R
H39C H -0.0931 0.6053 0.1800 0.042 Uiso 1 1 calc R
C40 C 0.1669(2) 0.53640(12) 0.08902(11) 0.0289(5) Uani 1 1 d .
H40A H 0.1340 0.5637 0.0512 0.043 Uiso 1 1 calc R
H40B H 0.1189 0.5475 0.1251 0.043 Uiso 1 1 calc R
H40C H 0.1638 0.4829 0.0801 0.043 Uiso 1 1 calc R
O1 O 0.23275(17) 0.68486(13) -0.06080(8) 0.0508(6) Uani 1 1 d .

loop_
_atom_site_aniso_label
_atom_site_aniso_U_11
_atom_site_aniso_U_22
_atom_site_aniso_U_33
_atom_site_aniso_U_23
_atom_site_aniso_U_13
_atom_site_aniso_U_12
Fe1 0.01341(16) 0.01390(16) 0.01394(15) 0.00006(12) 0.00150(11) 0.00047(12)
Si1 0.0143(3) 0.0166(3) 0.0147(2) 0.0008(2) 0.00254(19) 0.0008(2)
P2 0.0138(3) 0.0149(2) 0.0214(3) -0.00025(19) 0.00111(19) -0.00046(19)
P3 0.0171(3) 0.0163(2) 0.0176(2) 0.00206(19) 0.00257(19) 0.0023(2)
P1 0.0156(2) 0.0161(2) 0.0146(2) 0.00021(19) 0.00264(18) -0.00191(19)
Si2 0.0457(4) 0.0354(4) 0.0178(3) -0.0075(3) -0.0029(3) 0.0180(3)
C1 0.0228(12) 0.0441(14) 0.0172(10) 0.0064(10) 0.0044(8) -0.0006(10)
C2 0.0271(12) 0.0166(10) 0.0247(11) 0.0010(8) 0.0021(9) 0.0046(9)
C3 0.0150(10) 0.0174(10) 0.0205(10) -0.0010(8) 0.0011(8) 0.0021(8)
C4 0.0224(11) 0.0164(10) 0.0263(11) 0.0040(8) 0.0004(8) 0.0018(9)
C5 0.0147(10) 0.0231(11) 0.0194(10) 0.0026(8) 0.0013(8) -0.0002(8)
C6 0.0168(10) 0.0193(10) 0.0177(9) -0.0019(8) -0.0004(8) 0.0021(8)
C7 0.0182(12) 0.0268(12) 0.0522(15) 0.0065(11) 0.0037(10) -0.0053(10)
C8 0.0186(11) 0.0338(12) 0.0251(11) -0.0001(9) -0.0006(9) 0.0030(9)
C9 0.0170(10) 0.0195(10) 0.0195(9) 0.0051(8) 0.0051(8) 0.0004(8)
C10 0.0303(12) 0.0194(11) 0.0286(11) 0.0055(9) 0.0046(9) -0.0037(9)
C11 0.0224(11) 0.0260(11) 0.0185(10) -0.0002(9) 0.0055(8) 0.0020(9)
C12 0.0205(11) 0.0228(11) 0.0194(10) -0.0036(8) 0.0000(8) 0.0059(9)
C13 0.0286(12) 0.0249(12) 0.0254(11) 0.0017(9) -0.0063(9) 0.0000(10)
C14 0.0191(11) 0.0378(13) 0.0247(11) 0.0003(10) 0.0090(9) 0.0009(10)
C15 0.0209(11) 0.0246(11) 0.0273(11) 0.0077(9) 0.0011(9) 0.0008(9)
C16 0.0280(12) 0.0277(12) 0.0267(11) -0.0044(9) 0.0098(9) 0.0074(10)
C17 0.0167(11) 0.0181(10) 0.0370(12) 0.0028(9) 0.0030(9) -0.0041(8)
C18 0.0192(11) 0.0216(11) 0.0252(11) -0.0033(9) -0.0049(8) 0.0006(9)
C19 0.0188(11) 0.0304(12) 0.0209(10) 0.0014(9) 0.0031(8) 0.0023(9)
C20 0.0232(11) 0.0350(13) 0.0245(11) 0.0150(10) -0.0002(9) -0.0010(10)
C21 0.0180(10) 0.0158(10) 0.0222(10) 0.0010(8) 0.0054(8) -0.0015(8)
C22 0.0145(10) 0.0226(10) 0.0186(10) 0.0028(8) 0.0005(8) 0.0001(8)
C23 0.0230(11) 0.0259(11) 0.0183(10) -0.0043(9) 0.0017(8) 0.0023(9)
C24 0.0228(11) 0.0319(12) 0.0251(11) -0.0130(9) -0.0023(9) 0.0032(10)
C25 0.0193(11) 0.0325(13) 0.0310(12) 0.0016(10) 0.0056(9) 0.0100(10)
C26 0.0429(15) 0.0373(14) 0.0339(13) 0.0021(11) 0.0154(11) 0.0070(12)
C27 0.0222(11) 0.0173(10) 0.0191(10) 0.0027(8) -0.0009(8) -0.0014(9)
C28 0.0162(10) 0.0266(11) 0.0223(10) 0.0028(9) 0.0022(8) 0.0049(9)
C29 0.0165(10) 0.0244(11) 0.0265(11) 0.0020(9) 0.0016(8) -0.0014(9)
C30 0.0308(13) 0.0382(13) 0.0189(10) 0.0019(10) 0.0087(9) 0.0014(11)
C31 0.0474(18) 0.0525(18) 0.0547(18) -0.0208(15) -0.0109(14) 0.0026(15)
C32 0.0408(14) 0.0220(12) 0.0332(12) -0.0028(10) 0.0073(11) 0.0100(10)
C33 0.0197(11) 0.0274(11) 0.0196(10) -0.0004(9) 0.0066(8) -0.0030(9)
C34 0.0227(12) 0.0338(13) 0.0371(13) 0.0088(11) -0.0007(10) 0.0078(10)
C35 0.0275(12) 0.0280(12) 0.0316(12) -0.0080(10) -0.0069(9) 0.0000(10)
C36 0.0182(11) 0.0230(11) 0.0277(11) -0.0033(9) 0.0038(8) -0.0037(9)
C37 0.0188(11) 0.0277(12) 0.0367(12) -0.0103(10) 0.0012(9) -0.0028(9)
C38 0.140(4) 0.067(2) 0.0260(14) -0.0043(15) -0.0151(18) 0.058(2)
C39 0.0230(12) 0.0240(11) 0.0386(13) 0.0071(10) 0.0076(10) -0.0043(9)
C40 0.0333(13) 0.0171(11) 0.0364(12) -0.0018(9) 0.0029(10) -0.0012(10)
O1 0.0387(11) 0.0838(15) 0.0290(9) -0.0298(10) -0.0034(8) 0.0179(10)

loop_
_atom_type_symbol
_atom_type_description
_atom_type_scat_dispersion_real
_atom_type_scat_dispersion_imag
_atom_type_scat_source
C C 0.0181 0.0091 'International Tables Vol C Tables 4.2.6.8 and 6.1.1.4'
H H 0.0000 0.0000 'International Tables Vol C Tables 4.2.6.8 and 6.1.1.4'
O O 0.0492 0.0322 'International Tables Vol C Tables 4.2.6.8 and 6.1.1.4'
Si Si 0.2541 0.3302 'International Tables Vol C Tables 4.2.6.8 and 6.1.1.4'
P P 0.2955 0.4335 'International Tables Vol C Tables 4.2.6.8 and 6.1.1.4'
Fe Fe -1.1336 3.1974 'International Tables Vol C Tables 4.2.6.8 and 6.1.1.4'

loop_
_geom_angle_atom_site_label_1
_geom_angle_atom_site_label_2
_geom_angle_atom_site_label_3
_geom_angle
C12 Fe1 P3 101.30(7)
C12 Fe1 P1 98.65(8)
P3 Fe1 P1 119.26(2)
C12 Fe1 P2 98.64(7)
P3 Fe1 P2 115.91(2)
P1 Fe1 P2 116.76(2)
C12 Fe1 Si1 177.90(7)
P3 Fe1 Si1 80.70(2)
P1 Fe1 Si1 79.76(2)
P2 Fe1 Si1 80.95(2)
C22 Si1 C9 108.94(9)
C22 Si1 C3 107.36(9)
C9 Si1 C3 107.94(9)
C22 Si1 Fe1 110.95(7)
C9 Si1 Fe1 110.30(7)
C3 Si1 Fe1 111.24(6)
C21 P2 C18 104.55(9)
C21 P2 C17 97.86(9)
C18 P2 C17 98.46(10)
C21 P2 Fe1 112.77(7)
C18 P2 Fe1 116.15(7)
C17 P2 Fe1 123.96(7)
C5 P3 C2 103.61(10)
C5 P3 C28 98.90(9)
C2 P3 C28 98.46(10)
C5 P3 Fe1 113.84(7)
C2 P3 Fe1 117.57(7)
C28 P3 Fe1 121.31(7)
C6 P1 C33 103.08(9)
C6 P1 C27 98.30(9)
C33 P1 C27 98.25(9)
C6 P1 Fe1 113.79(7)
C33 P1 Fe1 117.27(7)
C27 P1 Fe1 122.73(7)
O1 Si2 C31 106.32(13)
O1 Si2 C38 103.69(13)
C31 Si2 C38 111.96(17)
O1 Si2 C26 109.52(11)
C31 Si2 C26 111.91(13)
C38 Si2 C26 112.89(18)
C20 C1 C19 119.9(2)
C20 C1 H1 120.1
C19 C1 H1 120.1
C40 C2 C32 109.71(19)
C40 C2 P3 112.53(15)
C32 C2 P3 110.97(15)
C40 C2 H2 107.8
C32 C2 H2 107.8
P3 C2 H2 107.8
C23 C3 C6 118.47(19)
C23 C3 Si1 127.54(16)
C6 C3 Si1 113.64(15)
C27 C4 H4A 109.5
C27 C4 H4B 109.5
H4A C4 H4B 109.5
C27 C4 H4C 109.5
H4A C4 H4C 109.5
H4B C4 H4C 109.5
C15 C5 C22 120.05(19)
C15 C5 P3 126.62(17)
C22 C5 P3 113.32(15)
C36 C6 C3 120.20(19)
C36 C6 P1 126.87(16)
C3 C6 P1 112.93(15)
C17 C7 H7A 109.5
C17 C7 H7B 109.5
H7A C7 H7B 109.5
C17 C7 H7C 109.5
H7A C7 H7C 109.5
H7B C7 H7C 109.5
C28 C8 H8A 109.5
C28 C8 H8B 109.5
H8A C8 H8B 109.5
C28 C8 H8C 109.5
H8A C8 H8C 109.5
H8B C8 H8C 109.5
C11 C9 C21 118.76(19)
C11 C9 Si1 126.67(16)
C21 C9 Si1 114.04(15)
C27 C10 H10A 109.5
C27 C10 H10B 109.5
H10A C10 H10B 109.5
C27 C10 H10C 109.5
H10A C10 H10C 109.5
H10B C10 H10C 109.5
C16 C11 C9 121.1(2)
C16 C11 H11 119.4
C9 C11 H11 119.4
O1 C12 Fe1 173.82(19)
C18 C13 H13A 109.5
C18 C13 H13B 109.5
H13A C13 H13B 109.5
C18 C13 H13C 109.5
H13A C13 H13C 109.5
H13B C13 H13C 109.5
C33 C14 H14A 109.5
C33 C14 H14B 109.5
H14A C14 H14B 109.5
C33 C14 H14C 109.5
H14A C14 H14C 109.5
H14B C14 H14C 109.5
C20 C15 C5 120.0(2)
C20 C15 H15 120.0
C5 C15 H15 120.0
C25 C16 C11 119.7(2)
C25 C16 H16 120.1
C11 C16 H16 120.1
C39 C17 C7 107.92(19)
C39 C17 P2 111.54(15)
C7 C17 P2 115.93(15)
C39 C17 H17 107.0
C7 C17 H17 107.0
P2 C17 H17 107.0
C13 C18 C35 109.69(19)
C13 C18 P2 112.53(14)
C35 C18 P2 111.64(15)
C13 C18 H18 107.6
C35 C18 H18 107.6
P2 C18 H18 107.6
C1 C19 C22 120.5(2)
C1 C19 H19 119.7
C22 C19 H19 119.7
C1 C20 C15 120.5(2)
C1 C20 H20 119.7
C15 C20 H20 119.7
C29 C21 C9 119.87(19)
C29 C21 P2 126.22(16)
C9 C21 P2 113.89(15)
C19 C22 C5 118.96(19)
C19 C22 Si1 126.59(17)
C5 C22 Si1 114.25(14)
C24 C23 C3 121.0(2)
C24 C23 H23 119.5
C3 C23 H23 119.5
C37 C24 C23 120.0(2)
C37 C24 H24 120.0
C23 C24 H24 120.0
C16 C25 C29 120.1(2)
C16 C25 H25 120.0
C29 C25 H25 120.0
Si2 C26 H26A 109.5
Si2 C26 H26B 109.5
H26A C26 H26B 109.5
Si2 C26 H26C 109.5
H26A C26 H26C 109.5
H26B C26 H26C 109.5
C4 C27 C10 108.45(17)
C4 C27 P1 111.62(14)
C10 C27 P1 115.40(15)
C4 C27 H27 107.0
C10 C27 H27 107.0
P1 C27 H27 107.0
C8 C28 C34 108.27(18)
C8 C28 P3 111.27(14)
C34 C28 P3 116.03(15)
C8 C28 H28 106.9
C34 C28 H28 106.9
P3 C28 H28 106.9
C25 C29 C21 120.4(2)
C25 C29 H29 119.8
C21 C29 H29 119.8
C33 C30 H30A 109.5
C33 C30 H30B 109.5
H30A C30 H30B 109.5
C33 C30 H30C 109.5
H30A C30 H30C 109.5
H30B C30 H30C 109.5
Si2 C31 H31A 109.5
Si2 C31 H31B 109.5
H31A C31 H31B 109.5
Si2 C31 H31C 109.5
H31A C31 H31C 109.5
H31B C31 H31C 109.5
C2 C32 H32A 109.5
C2 C32 H32B 109.5
H32A C32 H32B 109.5
C2 C32 H32C 109.5
H32A C32 H32C 109.5
H32B C32 H32C 109.5
C14 C33 C30 110.90(18)
C14 C33 P1 111.86(14)
C30 C33 P1 111.19(15)
C14 C33 H33 107.6
C30 C33 H33 107.6
P1 C33 H33 107.6
C28 C34 H34A 109.5
C28 C34 H34B 109.5
H34A C34 H34B 109.5
C28 C34 H34C 109.5
H34A C34 H34C 109.5
H34B C34 H34C 109.5
C18 C35 H35A 109.5
C18 C35 H35B 109.5
H35A C35 H35B 109.5
C18 C35 H35C 109.5
H35A C35 H35C 109.5
H35B C35 H35C 109.5
C37 C36 C6 120.2(2)
C37 C36 H36 119.9
C6 C36 H36 119.9
C24 C37 C36 120.1(2)
C24 C37 H37 119.9
C36 C37 H37 119.9
Si2 C38 H38A 109.5
Si2 C38 H38B 109.5
H38A C38 H38B 109.5
Si2 C38 H38C 109.5
H38A C38 H38C 109.5
H38B C38 H38C 109.5
C17 C39 H39A 109.5
C17 C39 H39B 109.5
H39A C39 H39B 109.5
C17 C39 H39C 109.5
H39A C39 H39C 109.5
H39B C39 H39C 109.5
C2 C40 H40A 109.5
C2 C40 H40B 109.5
H40A C40 H40B 109.5
C2 C40 H40C 109.5
H40A C40 H40C 109.5
H40B C40 H40C 109.5
C12 O1 Si2 155.01(17)

loop_
_geom_bond_atom_site_label_1
_geom_bond_atom_site_label_2
_geom_bond_distance
Fe1 C12 1.671(2)
Fe1 P3 2.2182(6)
Fe1 P1 2.2246(6)
Fe1 P2 2.2288(6)
Fe1 Si1 2.2973(6)
Si1 C22 1.891(2)
Si1 C9 1.897(2)
Si1 C3 1.897(2)
P2 C21 1.852(2)
P2 C18 1.878(2)
P2 C17 1.899(2)
P3 C5 1.851(2)
P3 C2 1.874(2)
P3 C28 1.895(2)
P1 C6 1.855(2)
P1 C33 1.875(2)
P1 C27 1.898(2)
Si2 O1 1.6741(17)
Si2 C31 1.845(3)
Si2 C38 1.845(3)
Si2 C26 1.851(3)
C1 C20 1.382(3)
C1 C19 1.393(3)
C1 H1 0.9500
C2 C40 1.527(3)
C2 C32 1.535(3)
C2 H2 1.0000
C3 C23 1.401(3)
C3 C6 1.407(3)
C4 C27 1.526(3)
C4 H4A 0.9800
C4 H4B 0.9800
C4 H4C 0.9800
C5 C15 1.394(3)
C5 C22 1.405(3)
C6 C36 1.394(3)
C7 C17 1.537(3)
C7 H7A 0.9800
C7 H7B 0.9800
C7 H7C 0.9800
C8 C28 1.525(3)
C8 H8A 0.9800
C8 H8B 0.9800
C8 H8C 0.9800
C9 C11 1.397(3)
C9 C21 1.409(3)
C10 C27 1.540(3)
C10 H10A 0.9800
C10 H10B 0.9800
C10 H10C 0.9800
C11 C16 1.390(3)
C11 H11 0.9500
C12 O1 1.278(3)
C13 C18 1.528(3)
C13 H13A 0.9800
C13 H13B 0.9800
C13 H13C 0.9800
C14 C33 1.527(3)
C14 H14A 0.9800
C14 H14B 0.9800
C14 H14C 0.9800
C15 C20 1.389(3)
C15 H15 0.9500
C16 C25 1.386(3)
C16 H16 0.9500
C17 C39 1.535(3)
C17 H17 1.0000
C18 C35 1.540(3)
C18 H18 1.0000
C19 C22 1.400(3)
C19 H19 0.9500
C20 H20 0.9500
C21 C29 1.393(3)
C23 C24 1.386(3)
C23 H23 0.9500
C24 C37 1.384(3)
C24 H24 0.9500
C25 C29 1.394(3)
C25 H25 0.9500
C26 H26A 0.9800
C26 H26B 0.9800
C26 H26C 0.9800
C27 H27 1.0000
C28 C34 1.538(3)
C28 H28 1.0000
C29 H29 0.9500
C30 C33 1.539(3)
C30 H30A 0.9800
C30 H30B 0.9800
C30 H30C 0.9800
C31 H31A 0.9800
C31 H31B 0.9800
C31 H31C 0.9800
C32 H32A 0.9800
C32 H32B 0.9800
C32 H32C 0.9800
C33 H33 1.0000
C34 H34A 0.9800
C34 H34B 0.9800
C34 H34C 0.9800
C35 H35A 0.9800
C35 H35B 0.9800
C35 H35C 0.9800
C36 C37 1.392(3)
C36 H36 0.9500
C37 H37 0.9500
C38 H38A 0.9800
C38 H38B 0.9800
C38 H38C 0.9800
C39 H39A 0.9800
C39 H39B 0.9800
C39 H39C 0.9800
C40 H40A 0.9800
C40 H40B 0.9800
C40 H40C 0.9800
